data_2228452
loop_
_publ_author_name
'Khan, Mahmood-ul-Hassan'
'Hameed, Shahid'
'Akhtar, Tashfeen'
'Stoeckli-Evans, Helen'

_publ_section_title
;
 6-(Adamantan-1-yl)-3-(3-fluorophenyl)-1,2,4-triazolo[3,4-<i>b</i>][1,3,4]thiadiazole
;
_journal_coeditor_code KP2286
_journal_issue 12
_journal_name_full 'Acta Crystallographica Section E'
_journal_page_first o3215
_journal_page_last o3216
_journal_paper_doi 10.1107/S1600536810046428
_journal_volume 66
_journal_year 2010
_chemical_formula_iupac 'C19 H19 F N4 S'
_chemical_formula_moiety 'C19 H19 F N4 S'
_chemical_formula_sum 'C19 H19 F N4 S'
_chemical_formula_weight 354.44
_chemical_name_systematic
;
6-(Adamantan-1-yl)-3-(3-fluorophenyl)-1,2,4-
triazolo[3,4-<i>b</i>][1,3,4]thiadiazole
;
_space_group_IT_number 11
_symmetry_cell_setting monoclinic
_symmetry_space_group_name_Hall '-P 2yb'
_symmetry_space_group_name_H-M 'P 1 21/m 1'
_atom_sites_solution_hydrogens geom
_atom_sites_solution_primary direct
_atom_sites_solution_secondary difmap
_audit_creation_method SHELXL-97
_cell_angle_alpha 90.00
_cell_angle_beta 117.379(14)
_cell_angle_gamma 90.00
_cell_formula_units_Z 2
_cell_length_a 11.6385(16)
_cell_length_b 6.6555(5)
_cell_length_c 11.6634(16)
_cell_measurement_reflns_used 4261
_cell_measurement_temperature 173(2)
_cell_measurement_theta_max 25.95
_cell_measurement_theta_min 3.05
_cell_volume 802.2(2)
_computing_cell_refinement 'X-AREA (Stoe & Cie, 2006)'
_computing_data_collection 'X-AREA (Stoe & Cie, 2006)'
_computing_data_reduction 'X-RED32 (Stoe & Cie, 2006)'
_computing_molecular_graphics 'PLATON (Spek, 2009) and <i>Mercury</i> (Macrae <i>et al.</i>, 2006)'
_computing_publication_material 'SHELXL97 (Sheldrick, 2008), PLATON (Spek, 2009) and publcif (Westrip, 2010)'
_computing_structure_refinement 'SHELXL97 (Sheldrick, 2008)'
_computing_structure_solution 'SHELXS97 (Sheldrick, 2008)'
_diffrn_ambient_temperature 173(2)
_diffrn_measured_fraction_theta_full 0.980
_diffrn_measured_fraction_theta_max 0.980
_diffrn_measurement_device_type 'Stoe IPDS-2'
_diffrn_measurement_method '\f and \w'
_diffrn_radiation_monochromator graphite
_diffrn_radiation_source 'fine-focus sealed tube'
_diffrn_radiation_type MoK\a
_diffrn_radiation_wavelength 0.71073
_diffrn_reflns_av_R_equivalents 0.0310
_diffrn_reflns_av_sigmaI/netI 0.0367
_diffrn_reflns_limit_h_max 14
_diffrn_reflns_limit_h_min -14
_diffrn_reflns_limit_k_max 8
_diffrn_reflns_limit_k_min -7
_diffrn_reflns_limit_l_max 14
_diffrn_reflns_limit_l_min -14
_diffrn_reflns_number 6164
_diffrn_reflns_theta_full 26.14
_diffrn_reflns_theta_max 26.14
_diffrn_reflns_theta_min 3.36
_diffrn_standards_decay_% 0
_diffrn_standards_number 0
_exptl_absorpt_coefficient_mu 0.222
_exptl_absorpt_correction_type none
_exptl_crystal_colour colourless
_exptl_crystal_density_diffrn 1.467
_exptl_crystal_density_method 'not measured'
_exptl_crystal_description plate
_exptl_crystal_F_000 372
_exptl_crystal_size_max 0.34
_exptl_crystal_size_mid 0.30
_exptl_crystal_size_min 0.11
_refine_diff_density_max 0.203
_refine_diff_density_min -0.264
_refine_ls_extinction_method none
_refine_ls_goodness_of_fit_ref 0.952
_refine_ls_hydrogen_treatment mixed
_refine_ls_matrix_type full
_refine_ls_number_parameters 154
_refine_ls_number_reflns 1708
_refine_ls_number_restraints 4
_refine_ls_restrained_S_all 0.954
_refine_ls_R_factor_all 0.0481
_refine_ls_R_factor_gt 0.0300
_refine_ls_shift/su_max 0.001
_refine_ls_shift/su_mean 0.000
_refine_ls_structure_factor_coef Fsqd
_refine_ls_weighting_details 'calc w=1/[\s^2^(Fo^2^)+(0.0449P)^2^] where P=(Fo^2^+2Fc^2^)/3'
_refine_ls_weighting_scheme calc
_refine_ls_wR_factor_gt 0.0693
_refine_ls_wR_factor_ref 0.0736
_reflns_number_gt 1223
_reflns_number_total 1708
_reflns_threshold_expression I>2\s(I)
_cod_data_source_file kp2286.cif
_cod_data_source_block I
_cod_original_cell_volume 802.25(17)
_cod_original_sg_symbol_H-M 'P 21/m'
_cod_database_code 2228452
_cod_database_fobs_code 2228452

loop_
_symmetry_equiv_pos_site_id
_symmetry_equiv_pos_as_xyz
1 x,y,z
2 -x,1/2+y,-z
3 -x,-y,-z
4 x,1/2-y,z

loop_
_atom_site_aniso_label
_atom_site_aniso_U_11
_atom_site_aniso_U_22
_atom_site_aniso_U_33
_atom_site_aniso_U_12
_atom_site_aniso_U_13
_atom_site_aniso_U_23
S1 0.0210(3) 0.0411(4) 0.0298(3) 0.0000 0.0116(2) 0.0000
F1A 0.0514(10) 0.0583(11) 0.0639(12) 0.0000 0.0467(9) 0.0000
N1 0.0251(8) 0.0263(10) 0.0252(8) 0.0000 0.0128(7) 0.0000
N2 0.0218(8) 0.0275(9) 0.0245(8) 0.0000 0.0115(6) 0.0000
N3 0.0268(9) 0.0403(12) 0.0291(9) 0.0000 0.0118(7) 0.0000
N4 0.0285(9) 0.0371(12) 0.0285(9) 0.0000 0.0139(7) 0.0000
C1 0.0219(9) 0.0230(11) 0.0301(10) 0.0000 0.0123(8) 0.0000
C2 0.0207(9) 0.0285(12) 0.0289(10) 0.0000 0.0095(8) 0.0000
C3 0.0283(10) 0.0249(12) 0.0269(10) 0.0000 0.0153(9) 0.0000
C4 0.0260(10) 0.0206(11) 0.0320(10) 0.0000 0.0169(9) 0.0000
C5 0.0344(12) 0.0298(13) 0.0361(11) 0.0000 0.0205(9) 0.0000
C6 0.0368(12) 0.0282(12) 0.0520(14) 0.0000 0.0329(11) 0.0000
C7 0.0270(11) 0.0337(14) 0.0581(15) 0.0000 0.0243(11) 0.0000
C8 0.0254(11) 0.0401(15) 0.0414(13) 0.0000 0.0126(10) 0.0000
C9 0.0256(10) 0.0336(13) 0.0326(11) 0.0000 0.0153(9) 0.0000
C10 0.0217(10) 0.0288(12) 0.0276(10) 0.0000 0.0131(8) 0.0000
C11 0.0436(9) 0.0339(10) 0.0359(8) -0.0108(7) 0.0223(7) -0.0049(7)
C12 0.0535(10) 0.0393(10) 0.0405(9) -0.0168(8) 0.0298(8) -0.0033(7)
C13 0.0565(11) 0.0416(11) 0.0355(8) 0.0138(8) 0.0257(8) 0.0081(7)
C14 0.0291(11) 0.0576(17) 0.0279(11) 0.0000 0.0132(9) 0.0000
C15 0.0232(10) 0.0586(17) 0.0290(10) 0.0000 0.0123(9) 0.0000
C16 0.0313(12) 0.073(2) 0.0357(12) 0.0000 0.0220(10) 0.0000
F1B 0.030(7) 0.084(12) 0.031(7) 0.0000 0.006(7) 0.0000

loop_
_atom_site_type_symbol
_atom_site_label
_atom_site_fract_x
_atom_site_fract_y
_atom_site_fract_z
_atom_site_U_iso_or_equiv
_atom_site_thermal_displace_type
_atom_site_calc_flag
_atom_site_refinement_flags
_atom_site_occupancy
S S1 0.42509(5) 0.75000 0.98501(5) 0.0307(2) Uani . . 1.000
F F1A -0.2195(2) 0.75000 1.1429(2) 0.0500(6) Uani . . 0.900
N N1 0.17319(15) 0.75000 0.85412(15) 0.0251(5) Uani . . 1.000
N N2 0.20898(15) 0.75000 0.98446(16) 0.0243(5) Uani . . 1.000
N N3 0.35605(17) 0.75000 1.18934(17) 0.0325(6) Uani . . 1.000
N N4 0.23242(17) 0.75000 1.18047(16) 0.0311(6) Uani . . 1.000
C C1 0.27709(18) 0.75000 0.84027(19) 0.0249(6) Uani . . 1.000
C C2 0.33636(19) 0.75000 1.06956(19) 0.0268(6) Uani . . 1.000
C C3 0.14499(19) 0.75000 1.05806(19) 0.0257(6) Uani . . 1.000
C C4 0.00535(19) 0.75000 1.0101(2) 0.0248(6) Uani . . 1.000
C C5 -0.0419(2) 0.75000 1.1000(2) 0.0318(7) Uani . . 1.000
C C6 -0.1732(2) 0.75000 1.0556(2) 0.0342(7) Uani . . 1.000
C C7 -0.2599(2) 0.75000 0.9272(2) 0.0378(8) Uani . . 1.000
C C8 -0.2117(2) 0.75000 0.8390(2) 0.0367(8) Uani . . 1.000
C C9 -0.08020(19) 0.75000 0.8790(2) 0.0299(7) Uani . . 1.000
C C10 0.27522(18) 0.75000 0.71113(18) 0.0254(6) Uani . . 1.000
C C11 0.34448(16) 0.9374(3) 0.69694(15) 0.0362(5) Uani . . 1.000
C C12 0.34071(17) 0.9366(3) 0.56371(15) 0.0413(6) Uani . . 1.000
C C13 0.20148(17) 0.9360(3) 0.45854(15) 0.0428(6) Uani . . 1.000
C C14 0.1337(2) 0.75000 0.4720(2) 0.0382(8) Uani . . 1.000
C C15 0.1355(2) 0.75000 0.6040(2) 0.0368(7) Uani . . 1.000
C C16 0.4093(2) 0.75000 0.5501(2) 0.0441(9) Uani . . 1.000
F F1B -0.2859(18) 0.75000 0.7166(11) 0.052(5) Uani . . 0.100
H H7 -0.3504(11) 0.75000 0.902(2) 0.0450 Uiso . . 1.000
H H8A -0.276(4) 0.75000 0.7516(18) 0.0440 Uiso . . 0.900
H H9 -0.04830 0.75000 0.81730 0.0360 Uiso calc . 1.000
H H11A 0.30140 1.05980 0.70660 0.0440 Uiso calc R 1.000
H H11B 0.43540 0.93830 0.76530 0.0440 Uiso calc R 1.000
H H12 0.38550 1.05930 0.55460 0.0490 Uiso calc R 1.000
H H5 0.01550 0.75000 1.19000 0.0380 Uiso calc . 1.000
H H13B 0.19930 0.93710 0.37270 0.0510 Uiso calc R 1.000
H H14 0.04200 0.75000 0.40260 0.0460 Uiso calc . 1.000
H H15A 0.08990 0.87050 0.61220 0.0440 Uiso calc . 0.500
H H15B 0.08990 0.62950 0.61220 0.0440 Uiso calc . 0.500
H H16A 0.40810 0.75000 0.46460 0.0530 Uiso calc . 1.000
H H16B 0.50060 0.75000 0.61760 0.0530 Uiso calc . 1.000
H H13A 0.15650 1.05780 0.46590 0.0510 Uiso calc R 1.000
H H6B -0.21(3) 0.75000 1.11(2) 0.0410 Uiso . . 0.100

loop_
_atom_type_symbol
_atom_type_description
_atom_type_scat_dispersion_real
_atom_type_scat_dispersion_imag
_atom_type_scat_source
C C 0.0033 0.0016 'International Tables Vol C Tables 4.2.6.8 and 6.1.1.4'
H H 0.0000 0.0000 'International Tables Vol C Tables 4.2.6.8 and 6.1.1.4'
F F 0.0171 0.0103 'International Tables Vol C Tables 4.2.6.8 and 6.1.1.4'
N N 0.0061 0.0033 'International Tables Vol C Tables 4.2.6.8 and 6.1.1.4'
S S 0.1246 0.1234 'International Tables Vol C Tables 4.2.6.8 and 6.1.1.4'

loop_
_geom_angle_atom_site_label_1
_geom_angle_atom_site_label_2
_geom_angle_atom_site_label_3
_geom_angle_site_symmetry_1
_geom_angle_site_symmetry_2
_geom_angle_site_symmetry_3
_geom_angle
_geom_angle_publ_flag
C1 S1 C2 . . . 88.25(11) no
N2 N1 C1 . . . 108.20(17) no
N1 N2 C2 . . . 118.84(18) no
N1 N2 C3 . . . 135.60(19) no
C2 N2 C3 . . . 105.56(17) no
N4 N3 C2 . . . 104.65(18) no
N3 N4 C3 . . . 109.67(18) no
S1 C1 N1 . . . 115.88(15) no
S1 C1 C10 . . . 121.10(17) no
N1 C1 C10 . . . 123.02(19) no
S1 C2 N2 . . . 108.83(15) no
S1 C2 N3 . . . 138.93(19) no
N2 C2 N3 . . . 112.2(2) no
N2 C3 N4 . . . 107.9(2) no
N2 C3 C4 . . . 126.26(18) no
N4 C3 C4 . . . 125.9(2) no
C3 C4 C5 . . . 117.99(19) no
C3 C4 C9 . . . 122.1(2) no
C5 C4 C9 . . . 119.9(2) no
C4 C5 C6 . . . 118.3(2) no
F1A C6 C5 . . . 118.5(2) no
F1A C6 C7 . . . 118.4(2) no
C5 C6 C7 . . . 123.2(2) no
C6 C7 C8 . . . 117.9(2) no
C7 C8 C9 . . . 121.1(2) no
F1B C8 C7 . . . 122.2(10) no
F1B C8 C9 . . . 116.8(10) no
C4 C9 C8 . . . 119.6(2) no
C1 C10 C11 . . . 110.08(11) no
C1 C10 C15 . . . 109.90(19) no
C1 C10 C11 . . 4_565 110.08(11) no
C11 C10 C15 . . . 109.02(11) no
C11 C10 C11 . . 4_565 108.71(18) no
C11 C10 C15 4_565 . . 109.02(11) no
C10 C11 C12 . . . 109.55(15) no
C11 C12 C13 . . . 109.96(17) no
C11 C12 C16 . . . 109.64(15) no
C13 C12 C16 . . . 109.24(16) no
C12 C13 C14 . . . 109.39(16) no
C13 C14 C15 . . . 109.73(12) no
C13 C14 C13 . . 4_565 109.66(19) no
C13 C14 C15 4_565 . . 109.73(12) no
C10 C15 C14 . . . 109.9(2) no
C12 C16 C12 . . 4_565 109.20(19) no
C4 C5 H5 . . . 121.00 no
C6 C5 H5 . . . 121.00 no
C5 C6 H6B . . . 122.00 no
C7 C6 H6B . . . 115.00 no
C6 C7 H7 . . . 119.4(13) no
C8 C7 H7 . . . 122.7(13) no
C7 C8 H8A . . . 114(3) no
C9 C8 H8A . . . 125(3) no
C4 C9 H9 . . . 120.00 no
C8 C9 H9 . . . 120.00 no
C10 C11 H11A . . . 110.00 no
C10 C11 H11B . . . 110.00 no
C12 C11 H11A . . . 110.00 no
C12 C11 H11B . . . 110.00 no
H11A C11 H11B . . . 108.00 no
C11 C12 H12 . . . 109.00 no
C13 C12 H12 . . . 109.00 no
C16 C12 H12 . . . 109.00 no
C12 C13 H13A . . . 110.00 no
C12 C13 H13B . . . 110.00 no
C14 C13 H13A . . . 110.00 no
C14 C13 H13B . . . 110.00 no
H13A C13 H13B . . . 108.00 no
C13 C14 H14 . . . 109.00 no
C15 C14 H14 . . . 109.00 no
C13 C14 H14 4_565 . . 109.00 no
C10 C15 H15A . . . 110.00 no
C10 C15 H15B . . . 110.00 no
C14 C15 H15A . . . 110.00 no
C14 C15 H15B . . . 110.00 no
H15A C15 H15B . . . 108.00 no
C12 C16 H16A . . . 110.00 no
C12 C16 H16B . . . 110.00 no
H16A C16 H16B . . . 108.00 no
C12 C16 H16A 4_565 . . 110.00 no
C12 C16 H16B 4_565 . . 110.00 no

loop_
_geom_bond_atom_site_label_1
_geom_bond_atom_site_label_2
_geom_bond_site_symmetry_1
_geom_bond_site_symmetry_2
_geom_bond_distance
_geom_bond_publ_flag
S1 C1 . . 1.773(2) no
S1 C2 . . 1.725(2) no
F1A C6 . . 1.353(3) no
F1B C8 . . 1.285(12) no
N1 N2 . . 1.379(2) no
N1 C1 . . 1.292(3) no
N2 C3 . . 1.371(3) no
N2 C2 . . 1.353(3) no
N3 N4 . . 1.394(3) no
N3 C2 . . 1.308(3) no
N4 C3 . . 1.318(3) no
C1 C10 . . 1.496(3) no
C3 C4 . . 1.455(3) no
C4 C9 . . 1.389(3) no
C4 C5 . . 1.390(3) no
C5 C6 . . 1.370(4) no
C6 C7 . . 1.368(3) no
C7 C8 . . 1.380(3) no
C8 C9 . . 1.380(4) no
C10 C11 . . 1.535(2) no
C10 C11 . 4_565 1.535(2) no
C10 C15 . . 1.529(3) no
C11 C12 . . 1.534(2) no
C12 C13 . . 1.517(3) no
C12 C16 . . 1.524(3) no
C13 C14 . . 1.514(3) no
C14 C15 . . 1.530(3) no
C5 H5 . . 0.9500 no
C6 H6B . . 0.9(3) no
C7 H7 . . 0.955(17) no
C8 H8A . . 0.95(2) no
C9 H9 . . 0.9500 no
C11 H11A . . 0.9900 no
C11 H11B . . 0.9900 no
C12 H12 . . 1.0000 no
C13 H13A . . 0.9900 no
C13 H13B . . 0.9900 no
C14 H14 . . 1.0000 no
C15 H15A . . 0.9900 no
C15 H15B . . 0.9900 no
C16 H16A . . 0.9900 no
C16 H16B . . 0.9900 no

loop_
_geom_hbond_atom_site_label_D
_geom_hbond_atom_site_label_H
_geom_hbond_atom_site_label_A
_geom_hbond_site_symmetry_A
_geom_hbond_distance_DH
_geom_hbond_distance_HA
_geom_hbond_distance_DA
_geom_hbond_angle_DHA
C11 H11A F1A 2_557 0.99 2.67 3.526(3) 145

loop_
_geom_torsion_atom_site_label_1
_geom_torsion_atom_site_label_2
_geom_torsion_atom_site_label_3
_geom_torsion_atom_site_label_4
_geom_torsion_site_symmetry_1
_geom_torsion_site_symmetry_2
_geom_torsion_site_symmetry_3
_geom_torsion_site_symmetry_4
_geom_torsion
_geom_torsion_publ_flag
C2 S1 C1 N1 . . . . 0.000(10) no
C2 S1 C1 C10 . . . . 180.000(10) no
C1 S1 C2 N2 . . . . 0.000(10) no
C1 S1 C2 N3 . . . . -180.000(10) no
C1 N1 N2 C2 . . . . 0.000(10) no
C1 N1 N2 C3 . . . . 180.000(10) no
N2 N1 C1 S1 . . . . 0.000(10) no
N2 N1 C1 C10 . . . . 180.000(10) no
N1 N2 C3 C4 . . . . 0.000(10) no
C3 N2 C2 N3 . . . . 0.000(10) no
N1 N2 C2 S1 . . . . 0.000(10) no
C3 N2 C2 S1 . . . . 180.000(10) no
N1 N2 C3 N4 . . . . -180.000(10) no
C2 N2 C3 C4 . . . . 180.000(10) no
C2 N2 C3 N4 . . . . 0.000(10) no
N1 N2 C2 N3 . . . . 180.000(10) no
N4 N3 C2 S1 . . . . 180.000(10) no
N4 N3 C2 N2 . . . . 0.000(10) no
C2 N3 N4 C3 . . . . 0.000(10) no
N3 N4 C3 C4 . . . . -180.000(10) no
N3 N4 C3 N2 . . . . 0.000(10) no
N1 C1 C10 C11 . . . . 120.09(13) no
N1 C1 C10 C15 . . . . 0.000(10) no
S1 C1 C10 C15 . . . . 180.000(10) no
S1 C1 C10 C11 . . . . -59.91(13) no
N2 C3 C4 C5 . . . . 180.000(10) no
N2 C3 C4 C9 . . . . 0.000(10) no
N4 C3 C4 C5 . . . . 0.000(10) no
N4 C3 C4 C9 . . . . 180.000(10) no
C3 C4 C5 C6 . . . . 180.000(10) no
C9 C4 C5 C6 . . . . 0.000(10) no
C3 C4 C9 C8 . . . . 180.000(10) no
C5 C4 C9 C8 . . . . 0.000(10) no
C4 C5 C6 F1A . . . . 180.000(10) no
C4 C5 C6 C7 . . . . 0.000(10) no
F1A C6 C7 C8 . . . . 180.000(10) no
C5 C6 C7 C8 . . . . 0.000(10) no
C6 C7 C8 C9 . . . . 0.000(10) no
C7 C8 C9 C4 . . . . 0.000(10) no
C1 C10 C11 C12 . . . . -179.45(16) no
C15 C10 C11 C12 . . . . -58.8(2) no
C11 C10 C11 C12 4_565 . . . 59.90(19) no
C1 C10 C15 C14 . . . . 180.000(10) no
C11 C10 C15 C14 . . . . 59.27(12) no
C10 C11 C12 C13 . . . . 59.6(2) no
C10 C11 C12 C16 . . . . -60.5(2) no
C11 C12 C13 C14 . . . . -60.1(2) no
C16 C12 C13 C14 . . . . 60.2(2) no
C11 C12 C16 C12 . . . 4_565 60.3(2) no
C13 C12 C16 C12 . . . 4_565 -60.27(19) no
C12 C13 C14 C15 . . . . 60.2(2) no
C12 C13 C14 C13 . . . 4_565 -60.4(2) no
C13 C14 C15 C10 . . . . -60.28(14) no
